data_2207272
loop_
_publ_author_name
'Yu-Mei Dai'
'Jin-Feng Huang'
'Hui-Ying Shen'

_publ_section_title
;
 4,4'-Bipyridine--2-nitrobenzonic acid (1/2)
;
_journal_coeditor_code IS6137
_journal_issue 11
_journal_name_full 'Acta Crystallographica Section E'
_journal_page_first o3919
_journal_page_last o3920
_journal_paper_doi 10.1107/S1600536805034513
_journal_volume 61
_journal_year 2005
_chemical_formula_iupac 'C10 H8 N2 , 2C7 H5 N O4'
_chemical_formula_moiety 'C10 H8 N2 , 2C7 H5 N O4'
_chemical_formula_sum 'C24 H18 N4 O8'
_chemical_formula_weight 490.42
_chemical_name_systematic
;
4,4'-Bipyridine--2-nitrobenzonic acid (1/2)
;
_space_group_IT_number 14
_symmetry_cell_setting monoclinic
_symmetry_space_group_name_Hall '-P 2ybc'
_symmetry_space_group_name_H-M 'P 1 21/c 1'
_atom_sites_solution_hydrogens geom
_atom_sites_solution_primary direct
_atom_sites_solution_secondary difmap
_audit_creation_method SHELXL97
_cell_angle_alpha 90.00
_cell_angle_beta 96.649(9)
_cell_angle_gamma 90.00
_cell_formula_units_Z 2
_cell_length_a 7.0788(13)
_cell_length_b 18.660(3)
_cell_length_c 8.6256(16)
_cell_measurement_reflns_used 1782
_cell_measurement_temperature 293(2)
_cell_measurement_theta_max 27.47
_cell_measurement_theta_min 3.10
_cell_volume 1131.7(3)
_computing_cell_refinement 'SAINT (Siemens, 1994)'
_computing_data_collection 'SMART (Siemens, 1996)'
_computing_data_reduction SAINT
_computing_molecular_graphics SHELXTL
_computing_publication_material SHELXTL
_computing_structure_refinement SHELXTL
_computing_structure_solution 'SHELXTL (Siemens, 1994)'
_diffrn_ambient_temperature 293(2)
_diffrn_measured_fraction_theta_full 0.996
_diffrn_measured_fraction_theta_max 0.996
_diffrn_measurement_device_type 'Bruker P4'
_diffrn_measurement_method \w
_diffrn_radiation_monochromator graphite
_diffrn_radiation_source 'fine-focus sealed tube'
_diffrn_radiation_type MoK\a
_diffrn_radiation_wavelength 0.71073
_diffrn_reflns_av_R_equivalents 0.0308
_diffrn_reflns_av_sigmaI/netI 0.0296
_diffrn_reflns_limit_h_max 6
_diffrn_reflns_limit_h_min -9
_diffrn_reflns_limit_k_max 22
_diffrn_reflns_limit_k_min -24
_diffrn_reflns_limit_l_max 10
_diffrn_reflns_limit_l_min -11
_diffrn_reflns_number 8485
_diffrn_reflns_theta_full 27.47
_diffrn_reflns_theta_max 27.47
_diffrn_reflns_theta_min 3.10
_diffrn_standards_decay_% 0
_diffrn_standards_number 0
_exptl_absorpt_coefficient_mu 0.111
_exptl_absorpt_correction_T_max 0.993
_exptl_absorpt_correction_T_min 0.974
_exptl_absorpt_correction_type multi-scan
_exptl_absorpt_process_details '(SADABS; Sheldrick, 1996)'
_exptl_crystal_colour orange
_exptl_crystal_density_diffrn 1.439
_exptl_crystal_density_method 'not measured'
_exptl_crystal_description prism
_exptl_crystal_F_000 508
_exptl_crystal_size_max 0.55
_exptl_crystal_size_mid 0.20
_exptl_crystal_size_min 0.06
_refine_diff_density_max 0.115
_refine_diff_density_min -0.161
_refine_ls_extinction_method none
_refine_ls_goodness_of_fit_ref 1.186
_refine_ls_hydrogen_treatment mixed
_refine_ls_matrix_type full
_refine_ls_number_parameters 166
_refine_ls_number_reflns 2590
_refine_ls_number_restraints 0
_refine_ls_restrained_S_all 1.186
_refine_ls_R_factor_gt 0.0744
_refine_ls_shift/su_max 0.000
_refine_ls_shift/su_mean 0.000
_refine_ls_structure_factor_coef Fsqd
_refine_ls_weighting_details 'calc w = 1/[\s^2^(Fo^2^)+(0.0523P)^2^+0.3073P] where P = (Fo^2^+2Fc^2^)/3'
_refine_ls_weighting_scheme calc
_refine_ls_wR_factor_gt 0.1436
_refine_ls_wR_factor_ref 0.1563
_reflns_number_gt 2018
_reflns_number_total 2600
_reflns_threshold_expression I>2\s(I)
_cod_data_source_file is6137.cif
_cod_data_source_block I
_cod_depositor_comments
;
The following automatic conversions were performed:
'_symmetry_cell_setting' value 'Monoclinic' changed to 'monoclinic'
according to '/home/saulius/struct/CIF-dictionaries/cif_core.dic'
dictionary named 'cif_core.dic' version 2.4.1 from 2010-06-29.

Automatic conversion script
Id: cif_fix_enum 1527 2010-12-29 10:47:43Z saulius 

The following automatic conversions were performed:

'_symmetry_cell_setting' value 'Monoclinic' changed to 'monoclinic'
according to /home/saulius/struct/CIF-dictionaries/cif_core.dic
dictionary named 'cif_core.dic' version 2.4.1 from 2010-06-29.

Automatic conversion script
Id: cif_fix_values 1715 2011-07-08 13:25:40Z adriana 
;
_cod_original_sg_symbol_H-M 'P 21/c'
_cod_database_code 2207272
_cod_database_fobs_code 2207272

loop_
_symmetry_equiv_pos_as_xyz
'x, y, z'
'-x, y+1/2, -z+1/2'
'-x, -y, -z'
'x, -y-1/2, z-1/2'

loop_
_atom_site_label
_atom_site_fract_x
_atom_site_fract_y
_atom_site_fract_z
_atom_site_U_iso_or_equiv
_atom_site_adp_type
_atom_site_calc_flag
_atom_site_refinement_flags
_atom_site_occupancy
_atom_site_type_symbol
C1 0.1451(4) 0.52894(15) 0.7710(3) 0.0675(7) Uani d . 1 C
H1A 0.0906 0.5183 0.6703 0.081 Uiso calc R 1 H
C2 0.3193(4) 0.50005(14) 0.8215(3) 0.0635(7) Uani d . 1 C
H2A 0.3799 0.4707 0.7555 0.076 Uiso calc R 1 H
C3 0.4049(3) 0.51444(11) 0.9702(2) 0.0451(5) Uani d . 1 C
C4 0.3039(4) 0.55782(14) 1.0604(3) 0.0636(7) Uani d . 1 C
H4A 0.3539 0.5688 1.1621 0.076 Uiso calc R 1 H
C5 0.1301(4) 0.58503(15) 1.0015(3) 0.0636(7) Uani d . 1 C
H5A 0.0659 0.6144 1.0650 0.076 Uiso calc R 1 H
C6 0.4546(3) 0.27031(12) 0.5085(3) 0.0483(5) Uani d . 1 C
C7 0.5984(4) 0.23109(14) 0.5907(3) 0.0606(7) Uani d . 1 C
H7A 0.5821 0.1825 0.6094 0.073 Uiso calc R 1 H
C8 0.7651(4) 0.26463(16) 0.6442(3) 0.0678(7) Uani d . 1 C
H8A 0.8627 0.2390 0.7006 0.081 Uiso calc R 1 H
C9 0.7883(4) 0.33642(16) 0.6146(3) 0.0664(7) Uani d . 1 C
H9A 0.9036 0.3586 0.6474 0.080 Uiso calc R 1 H
C10 0.6416(3) 0.37573(14) 0.5366(3) 0.0587(6) Uani d . 1 C
H10A 0.6577 0.4245 0.5207 0.070 Uiso calc R 1 H
C11 0.4703(3) 0.34320(12) 0.4814(2) 0.0468(5) Uani d . 1 C
C12 0.3170(3) 0.38830(13) 0.3956(3) 0.0538(6) Uani d . 1 C
O1 0.1286(3) 0.26101(13) 0.4685(3) 0.0950(7) Uani d . 1 O
O2 0.2905(3) 0.17322(11) 0.3962(3) 0.0934(7) Uani d . 1 O
O3 0.2625(3) 0.44273(10) 0.4514(3) 0.0909(7) Uani d . 1 O
O4 0.2563(3) 0.36450(10) 0.2583(2) 0.0703(6) Uani d . 1 O
H11 0.145(4) 0.3937(16) 0.206(3) 0.084 Uiso d . 1 H
N1 0.0501(3) 0.57122(10) 0.8581(2) 0.0544(5) Uani d . 1 N
N2 0.2781(3) 0.23221(12) 0.4533(3) 0.0615(6) Uani d . 1 N

loop_
_atom_site_aniso_label
_atom_site_aniso_U_11
_atom_site_aniso_U_22
_atom_site_aniso_U_33
_atom_site_aniso_U_12
_atom_site_aniso_U_13
_atom_site_aniso_U_23
C1 0.0648(17) 0.0806(18) 0.0530(14) 0.0221(14) -0.0103(12) -0.0067(13)
C2 0.0597(16) 0.0760(17) 0.0524(13) 0.0228(13) -0.0033(12) -0.0108(12)
C3 0.0461(12) 0.0421(11) 0.0469(11) 0.0056(9) 0.0042(10) 0.0044(9)
C4 0.0566(16) 0.0812(18) 0.0501(13) 0.0204(13) -0.0059(12) -0.0092(12)
C5 0.0569(16) 0.0734(17) 0.0592(15) 0.0192(12) 0.0017(12) -0.0079(12)
C6 0.0410(12) 0.0545(13) 0.0494(12) 0.0027(10) 0.0057(10) -0.0019(10)
C7 0.0561(15) 0.0604(15) 0.0649(15) 0.0110(12) 0.0051(12) 0.0063(12)
C8 0.0515(15) 0.0822(19) 0.0664(16) 0.0208(14) -0.0073(13) -0.0032(14)
C9 0.0467(14) 0.0817(19) 0.0679(16) 0.0020(13) -0.0061(13) -0.0193(14)
C10 0.0563(15) 0.0577(14) 0.0601(14) -0.0008(11) -0.0018(12) -0.0128(11)
C11 0.0443(12) 0.0525(13) 0.0430(11) 0.0072(10) 0.0027(10) -0.0080(9)
C12 0.0531(14) 0.0513(13) 0.0552(13) 0.0093(11) -0.0010(11) -0.0070(11)
O1 0.0440(11) 0.1032(17) 0.138(2) 0.0008(11) 0.0132(12) -0.0082(14)
O2 0.0849(16) 0.0674(13) 0.1252(19) -0.0128(11) 0.0006(13) -0.0234(12)
O3 0.0962(16) 0.0708(12) 0.0969(15) 0.0381(11) -0.0264(12) -0.0338(11)
O4 0.0698(12) 0.0799(12) 0.0562(10) 0.0322(10) -0.0138(9) -0.0140(9)
N1 0.0505(12) 0.0540(11) 0.0570(11) 0.0109(9) -0.0006(9) 0.0049(9)
N2 0.0489(13) 0.0658(14) 0.0696(13) -0.0042(10) 0.0054(10) 0.0039(11)

loop_
_atom_type_symbol
_atom_type_description
_atom_type_scat_dispersion_real
_atom_type_scat_dispersion_imag
_atom_type_scat_source
C C 0.0033 0.0016 'International Tables Vol C Tables 4.2.6.8 and 6.1.1.4'
H H 0.0000 0.0000 'International Tables Vol C Tables 4.2.6.8 and 6.1.1.4'
N N 0.0061 0.0033 'International Tables Vol C Tables 4.2.6.8 and 6.1.1.4'
O O 0.0106 0.0060 'International Tables Vol C Tables 4.2.6.8 and 6.1.1.4'

loop_
_geom_angle_atom_site_label_1
_geom_angle_atom_site_label_2
_geom_angle_atom_site_label_3
_geom_angle_site_symmetry_3
_geom_angle
N1 C1 C2 . 123.5(2)
N1 C1 H1A . 118.3
C2 C1 H1A . 118.3
C1 C2 C3 . 120.1(2)
C1 C2 H2A . 120.0
C3 C2 H2A . 120.0
C4 C3 C2 . 116.0(2)
C4 C3 C3 3_667 121.7(2)
C2 C3 C3 3_667 122.3(2)
C5 C4 C3 . 120.6(2)
C5 C4 H4A . 119.7
C3 C4 H4A . 119.7
N1 C5 C4 . 122.8(2)
N1 C5 H5A . 118.6
C4 C5 H5A . 118.6
C7 C6 C11 . 122.5(2)
C7 C6 N2 . 117.3(2)
C11 C6 N2 . 120.1(2)
C8 C7 C6 . 119.1(2)
C8 C7 H7A . 120.4
C6 C7 H7A . 120.4
C7 C8 C9 . 119.9(2)
C7 C8 H8A . 120.0
C9 C8 H8A . 120.0
C8 C9 C10 . 120.5(2)
C8 C9 H9A . 119.7
C10 C9 H9A . 119.7
C9 C10 C11 . 120.8(2)
C9 C10 H10A . 119.6
C11 C10 H10A . 119.6
C6 C11 C10 . 117.0(2)
C6 C11 C12 . 124.5(2)
C10 C11 C12 . 118.5(2)
O3 C12 O4 . 124.6(2)
O3 C12 C11 . 121.5(2)
O4 C12 C11 . 113.86(19)
C12 O4 H11 . 112.4(16)
C1 N1 C5 . 117.1(2)
O1 N2 O2 . 123.6(2)
O1 N2 C6 . 118.2(2)
O2 N2 C6 . 118.2(2)

loop_
_geom_bond_atom_site_label_1
_geom_bond_atom_site_label_2
_geom_bond_site_symmetry_2
_geom_bond_distance
C1 N1 . 1.325(3)
C1 C2 . 1.370(3)
C1 H1A . 0.9300
C2 C3 . 1.380(3)
C2 H2A . 0.9300
C3 C4 . 1.379(3)
C3 C3 3_667 1.486(4)
C4 C5 . 1.372(3)
C4 H4A . 0.9300
C5 N1 . 1.325(3)
C5 H5A . 0.9300
C6 C7 . 1.381(3)
C6 C11 . 1.387(3)
C6 N2 . 1.468(3)
C7 C8 . 1.368(4)
C7 H7A . 0.9300
C8 C9 . 1.377(4)
C8 H8A . 0.9300
C9 C10 . 1.381(4)
C9 H9A . 0.9300
C10 C11 . 1.390(3)
C10 H10A . 0.9300
C11 C12 . 1.500(3)
C12 O3 . 1.206(3)
C12 O4 . 1.291(3)
O1 N2 . 1.207(3)
O2 N2 . 1.213(3)
O4 H11 . 1.02(3)

loop_
_geom_hbond_atom_site_label_D
_geom_hbond_atom_site_label_H
_geom_hbond_atom_site_label_A
_geom_hbond_site_symmetry_A
_geom_hbond_distance_DH
_geom_hbond_distance_HA
_geom_hbond_distance_DA
_geom_hbond_angle_DHA
O4 H11 N1 3_566 1.02(3) 1.57(3) 2.578(2) 169(3)
C10 H10A O3 3_666 0.93 2.55 3.454(3) 166

loop_
_geom_torsion_atom_site_label_1
_geom_torsion_atom_site_label_2
_geom_torsion_atom_site_label_3
_geom_torsion_atom_site_label_4
_geom_torsion_site_symmetry_1
_geom_torsion_site_symmetry_4
_geom_torsion
N1 C1 C2 C3 . . 0.1(5)
C1 C2 C3 C4 . . 0.7(4)
C1 C2 C3 C3 . 3_667 -178.9(3)
C2 C3 C4 C5 . . -0.9(4)
C3 C3 C4 C5 3_667 . 178.6(3)
C3 C4 C5 N1 . . 0.5(4)
C11 C6 C7 C8 . . -1.8(4)
N2 C6 C7 C8 . . 180.0(2)
C6 C7 C8 C9 . . -0.6(4)
C7 C8 C9 C10 . . 2.6(4)
C8 C9 C10 C11 . . -2.3(4)
C7 C6 C11 C10 . . 2.1(3)
N2 C6 C11 C10 . . -179.8(2)
C7 C6 C11 C12 . . -178.8(2)
N2 C6 C11 C12 . . -0.6(3)
C9 C10 C11 C6 . . 0.0(3)
C9 C10 C11 C12 . . -179.2(2)
C6 C11 C12 O3 . . 127.4(3)
C10 C11 C12 O3 . . -53.4(4)
C6 C11 C12 O4 . . -54.6(3)
C10 C11 C12 O4 . . 124.5(2)
C2 C1 N1 C5 . . -0.6(4)
C4 C5 N1 C1 . . 0.3(4)
C7 C6 N2 O1 . . 136.3(3)
C11 C6 N2 O1 . . -41.9(3)
C7 C6 N2 O2 . . -43.0(3)
C11 C6 N2 O2 . . 138.8(2)
